data_7008429
loop_
_publ_author_name
'Schneider, Daniel'
'Schuster, Oliver'
'Schmidbaur, Hubert'

_publ_section_title
;
 Bromination of (phosphine)gold(I) bromide complexes: stoichiometry and
 structure of products.
;
_journal_issue 11
_journal_name_full 'Dalton transactions (Cambridge, England : 2003)'
_journal_page_first 1940
_journal_page_last 1947
_journal_paper_doi 10.1039/b502861b
_journal_year 2005
_chemical_formula_sum 'C3 H9 Au Br5 P'
_chemical_formula_weight 672.59
_chemical_name_systematic
;
?
;
_space_group_IT_number 62
_symmetry_cell_setting orthorhombic
_symmetry_space_group_name_Hall '-P 2ac 2n'
_symmetry_space_group_name_H-M 'P n m a'
_atom_sites_solution_hydrogens geom
_atom_sites_solution_primary direct
_atom_sites_solution_secondary difmap
_audit_creation_method SHELXL-97
_cell_angle_alpha 90.00
_cell_angle_beta 90.00
_cell_angle_gamma 90.00
_cell_formula_units_Z 4
_cell_length_a 13.9810(10)
_cell_length_b 7.2400(10)
_cell_length_c 12.2090(10)
_cell_measurement_reflns_used 28374
_cell_measurement_temperature 143(2)
_cell_volume 1235.8(2)
_computing_cell_refinement DENZO
_computing_data_collection XPRESS
_computing_data_reduction SCALEPACK
_computing_molecular_graphics SHELXTL-PLUS
_computing_publication_material 'SHELXL-97 (Sheldrick, 1997)'
_computing_structure_refinement 'SHELXL-97 (Sheldrick, 1997)'
_computing_structure_solution 'SHELXS-97 (Sheldrick, 1990)'
_diffrn_ambient_temperature 143(2)
_diffrn_measured_fraction_theta_full 0.989
_diffrn_measured_fraction_theta_max 0.989
_diffrn_measurement_device_type 'NONIUS DIP 2020'
_diffrn_measurement_method phi-rotation
_diffrn_radiation_monochromator graphite
_diffrn_radiation_source 'fine-focus sealed tube'
_diffrn_radiation_type MoK\a
_diffrn_radiation_wavelength 0.71073
_diffrn_reflns_av_R_equivalents 0.053
_diffrn_reflns_av_sigmaI/netI 0.0234
_diffrn_reflns_limit_h_max 16
_diffrn_reflns_limit_h_min -16
_diffrn_reflns_limit_k_max 8
_diffrn_reflns_limit_k_min -8
_diffrn_reflns_limit_l_max 14
_diffrn_reflns_limit_l_min -14
_diffrn_reflns_number 28374
_diffrn_reflns_theta_full 25.44
_diffrn_reflns_theta_max 25.44
_diffrn_reflns_theta_min 2.21
_exptl_absorpt_coefficient_mu 28.143
_exptl_absorpt_correction_T_max 1.572
_exptl_absorpt_correction_T_min 0.828
_exptl_absorpt_correction_type redelf
_exptl_absorpt_process_details
;
Platon Delabs
(See: Walker, N. & Stuart, D. (1983) Acta Cryst. A39, 158-166)
;
_exptl_crystal_colour orange
_exptl_crystal_density_diffrn 3.615
_exptl_crystal_density_method 'not measured'
_exptl_crystal_description needle
_exptl_crystal_F_000 1184
_exptl_crystal_size_max 1.00
_exptl_crystal_size_mid 0.15
_exptl_crystal_size_min 0.15
_refine_diff_density_max 1.381
_refine_diff_density_min -1.567
_refine_diff_density_rms 0.377
_refine_ls_extinction_method none
_refine_ls_goodness_of_fit_ref 1.238
_refine_ls_hydrogen_treatment mixed
_refine_ls_matrix_type full
_refine_ls_number_parameters 67
_refine_ls_number_reflns 1224
_refine_ls_number_restraints 0
_refine_ls_restrained_S_all 1.238
_refine_ls_R_factor_all 0.0258
_refine_ls_R_factor_gt 0.0254
_refine_ls_shift/su_max 0.040
_refine_ls_shift/su_mean 0.006
_refine_ls_structure_factor_coef Fsqd
_refine_ls_weighting_details 'calc w=1/[\s^2^(Fo^2^)+(0.0252P)^2^+7.2641P] where P=(Fo^2^+2Fc^2^)/3'
_refine_ls_weighting_scheme calc
_refine_ls_wR_factor_gt 0.0613
_refine_ls_wR_factor_ref 0.0614
_reflns_number_gt 1206
_reflns_number_total 1224
_reflns_threshold_expression >2sigma(I)
_cod_data_source_file b502861b.txt
_cod_data_source_block 19cos
_cod_original_sg_symbol_H-M Pnma
_cod_database_code 7008429

loop_
_symmetry_equiv_pos_as_xyz
'x, y, z'
'-x+1/2, -y, z+1/2'
'-x, y+1/2, -z'
'x+1/2, -y+1/2, -z+1/2'
'-x, -y, -z'
'x-1/2, y, -z-1/2'
'x, -y-1/2, z'
'-x-1/2, y-1/2, z-1/2'

loop_
_atom_site_label
_atom_site_type_symbol
_atom_site_fract_x
_atom_site_fract_y
_atom_site_fract_z
_atom_site_U_iso_or_equiv
_atom_site_adp_type
_atom_site_occupancy
_atom_site_symmetry_multiplicity
_atom_site_calc_flag
_atom_site_refinement_flags
_atom_site_disorder_assembly
_atom_site_disorder_group
Br4 Br 0.01594(6) 0.2500 0.46269(7) 0.0251(2) Uani 1 2 d S . .
Br5 Br -0.00674(6) 0.2500 0.64938(7) 0.0252(2) Uani 1 2 d S . .
C1 C 0.2670(4) 0.0469(9) 0.0181(6) 0.0275(13) Uani 1 1 d . . .
C2 C 0.1912(6) 0.2500 -0.1636(8) 0.028(2) Uani 1 2 d S . .
H2A H 0.1550 0.1414 -0.1877 0.042 Uiso 0.50 1 calc PR . .
H2B H 0.2556 0.2462 -0.1954 0.042 Uiso 1 2 calc SR . .
H2C H 0.1584 0.3624 -0.1879 0.042 Uiso 0.50 1 calc PR . .
Au1 Au 0.05512(2) 0.2500 0.07631(2) 0.01664(13) Uani 1 2 d S . .
Br1 Br -0.09398(6) 0.2500 0.18658(7) 0.0249(2) Uani 1 2 d S . .
Br2 Br 0.15060(7) 0.2500 0.24160(7) 0.0324(2) Uani 1 2 d S . .
Br3 Br -0.04055(6) 0.2500 -0.08983(7) 0.0215(2) Uani 1 2 d S . .
P1 P 0.19979(14) 0.2500 -0.01691(18) 0.0184(4) Uani 1 2 d S . .
H1A H 0.229(5) -0.062(11) 0.001(6) 0.028 Uiso 1 1 d . . .
H1B H 0.285(5) 0.062(10) 0.097(6) 0.028 Uiso 1 1 d . . .
H1C H 0.328(5) 0.047(10) -0.031(6) 0.028 Uiso 1 1 d . . .

loop_
_atom_site_aniso_label
_atom_site_aniso_U_11
_atom_site_aniso_U_22
_atom_site_aniso_U_33
_atom_site_aniso_U_23
_atom_site_aniso_U_13
_atom_site_aniso_U_12
Br4 0.0365(5) 0.0179(4) 0.0210(4) 0.000 0.0045(3) 0.000
Br5 0.0305(4) 0.0264(5) 0.0187(4) 0.000 -0.0023(3) 0.000
C1 0.018(3) 0.020(3) 0.044(4) 0.003(3) 0.000(3) 0.005(2)
C2 0.016(4) 0.028(5) 0.040(5) 0.000 0.002(4) 0.000
Au1 0.01672(19) 0.0168(2) 0.01643(19) 0.000 0.00085(11) 0.000
Br1 0.0255(4) 0.0237(5) 0.0256(4) 0.000 0.0098(3) 0.000
Br2 0.0315(4) 0.0468(6) 0.0190(4) 0.000 -0.0062(3) 0.000
Br3 0.0181(4) 0.0270(5) 0.0195(4) 0.000 -0.0011(3) 0.000
P1 0.0136(9) 0.0183(11) 0.0234(11) 0.000 0.0010(8) 0.000

loop_
_atom_type_symbol
_atom_type_description
_atom_type_scat_dispersion_real
_atom_type_scat_dispersion_imag
_atom_type_scat_source
C C 0.0033 0.0016 'International Tables Vol C Tables 4.2.6.8 and 6.1.1.4'
P P 0.1023 0.0942 'International Tables Vol C Tables 4.2.6.8 and 6.1.1.4'
Br Br -0.2901 2.4595 'International Tables Vol C Tables 4.2.6.8 and 6.1.1.4'
Au Au -2.0133 8.8022 'International Tables Vol C Tables 4.2.6.8 and 6.1.1.4'
H H 0.0000 0.0000 'International Tables Vol C Tables 4.2.6.8 and 6.1.1.4'

loop_
_geom_angle_atom_site_label_1
_geom_angle_atom_site_label_2
_geom_angle_atom_site_label_3
_geom_angle
_geom_angle_site_symmetry_1
_geom_angle_site_symmetry_3
_geom_angle_publ_flag
Br5 Br4 Br2 153.02(5) . . ?
Br5 Br4 Br1 147.57(4) . . ?
Br2 Br4 Br1 59.40(2) . . ?
P1 C1 H1A 109(4) . . ?
P1 C1 H1B 106(4) . . ?
H1A C1 H1B 116(6) . . ?
P1 C1 H1C 107(4) . . ?
H1A C1 H1C 109(5) . . ?
H1B C1 H1C 110(5) . . ?
P1 C2 H2A 109.5 . . ?
P1 C2 H2B 109.5 . . ?
H2A C2 H2B 109.5 . . ?
P1 C2 H2C 109.5 . . ?
H2A C2 H2C 109.5 . . ?
H2B C2 H2C 109.5 . . ?
P1 Au1 Br2 85.88(6) . . ?
P1 Au1 Br3 94.04(6) . . ?
Br2 Au1 Br3 179.92(3) . . ?
P1 Au1 Br1 176.51(6) . . ?
Br2 Au1 Br1 90.63(3) . . ?
Br3 Au1 Br1 89.46(3) . . ?
Au1 Br1 Br4 98.35(3) . . ?
Au1 Br2 Br4 111.62(4) . . ?
C2 P1 C1 105.8(3) . 7_565 ?
C2 P1 C1 105.8(3) . . ?
C1 P1 C1 109.9(4) 7_565 . ?
C2 P1 Au1 115.5(3) . . ?
C1 P1 Au1 109.8(2) 7_565 . ?
C1 P1 Au1 109.8(2) . . ?

loop_
_geom_bond_atom_site_label_1
_geom_bond_atom_site_label_2
_geom_bond_distance
_geom_bond_site_symmetry_2
_geom_bond_publ_flag
Br4 Br5 2.3013(12) . ?
Br4 Br2 3.2910(13) . ?
Br4 Br1 3.7047(13) . ?
C1 P1 1.796(6) . ?
C1 H1A 0.97(7) . ?
C1 H1B 1.01(7) . ?
C1 H1C 1.04(7) . ?
C2 P1 1.795(10) . ?
C2 H2A 0.9800 . ?
C2 H2B 0.9800 . ?
C2 H2C 0.9800 . ?
Au1 P1 2.321(2) . ?
Au1 Br2 2.4197(9) . ?
Au1 Br3 2.4296(8) . ?
Au1 Br1 2.4815(8) . ?
P1 C1 1.796(6) 7_565 ?

loop_
_geom_torsion_atom_site_label_1
_geom_torsion_atom_site_label_2
_geom_torsion_atom_site_label_3
_geom_torsion_atom_site_label_4
_geom_torsion
_geom_torsion_site_symmetry_1
_geom_torsion_site_symmetry_2
_geom_torsion_site_symmetry_3
_geom_torsion_site_symmetry_4
_geom_torsion_publ_flag
P1 Au1 Br1 Br4 0.0 . . . . ?
Br2 Au1 Br1 Br4 0.0 . . . . ?
Br3 Au1 Br1 Br4 180.0 . . . . ?
Br5 Br4 Br1 Au1 180.0 . . . . ?
Br2 Br4 Br1 Au1 0.0 . . . . ?
P1 Au1 Br2 Br4 180.0 . . . . ?
Br3 Au1 Br2 Br4 180(15) . . . . ?
Br1 Au1 Br2 Br4 0.0 . . . . ?
Br5 Br4 Br2 Au1 180.0 . . . . ?
Br1 Br4 Br2 Au1 0.0 . . . . ?
Br2 Au1 P1 C2 180.0 . . . . ?
Br3 Au1 P1 C2 0.0 . . . . ?
Br1 Au1 P1 C2 180.0 . . . . ?
Br2 Au1 P1 C1 -60.5(3) . . . 7_565 ?
Br3 Au1 P1 C1 119.5(3) . . . 7_565 ?
Br1 Au1 P1 C1 -60.5(3) . . . 7_565 ?
Br2 Au1 P1 C1 60.5(3) . . . . ?
Br3 Au1 P1 C1 -119.5(3) . . . . ?
Br1 Au1 P1 C1 60.5(3) . . . . ?
